data_2237051
loop_
_publ_author_name
'Chaithanya, U.'
'Foro, Sabine'
'Gowda, B. Thimme'

_publ_section_title
;
 <i>N</i>-(3,5-Dichlorophenyl)-2-nitrobenzenesulfonamide
;
_journal_coeditor_code TK5173
_journal_issue 12
_journal_name_full 'Acta Crystallographica Section E'
_journal_page_first o3482
_journal_paper_doi 10.1107/S1600536812048283
_journal_volume 68
_journal_year 2012
_chemical_formula_iupac 'C12 H8 Cl2 N2 O4 S'
_chemical_formula_moiety 'C12 H8 Cl2 N2 O4 S'
_chemical_formula_sum 'C12 H8 Cl2 N2 O4 S'
_chemical_formula_weight 347.16
_chemical_name_systematic
;
<i>N</i>-(3,5-Dichlorophenyl)-2-nitrobenzenesulfonamide
;
_space_group_IT_number 2
_symmetry_cell_setting triclinic
_symmetry_space_group_name_Hall '-P 1'
_symmetry_space_group_name_H-M 'P -1'
_atom_sites_solution_hydrogens geom
_atom_sites_solution_primary direct
_atom_sites_solution_secondary difmap
_audit_creation_method SHELXL-97
_cell_angle_alpha 76.730(8)
_cell_angle_beta 89.298(9)
_cell_angle_gamma 86.875(9)
_cell_formula_units_Z 2
_cell_length_a 8.2823(8)
_cell_length_b 8.3436(9)
_cell_length_c 10.6700(10)
_cell_measurement_reflns_used 3256
_cell_measurement_temperature 293(2)
_cell_measurement_theta_max 27.68
_cell_measurement_theta_min 3.14
_cell_volume 716.59(13)
_computing_cell_refinement
;
CrysAlis CCD (Oxford Diffraction, 2009)
;
_computing_data_collection
;
CrysAlis CCD (Oxford Diffraction, 2009)
;
_computing_data_reduction
;
CrysAlis RED (Oxford Diffraction, 2009)
;
_computing_molecular_graphics 'PLATON (Spek, 2009)'
_computing_publication_material 'SHELXL97 (Sheldrick, 2008)'
_computing_structure_refinement 'SHELXL97 (Sheldrick, 2008)'
_computing_structure_solution 'SHELXS97 (Sheldrick, 2008)'
_diffrn_ambient_temperature 293(2)
_diffrn_measured_fraction_theta_full 0.996
_diffrn_measured_fraction_theta_max 0.996
_diffrn_measurement_device_type
;
Oxford Diffraction Xcalibur diffractometer
with a Sapphire CCD detector
;
_diffrn_measurement_method
;
Rotation method data acquisition using omega scans
;
_diffrn_radiation_monochromator graphite
_diffrn_radiation_source 'fine-focus sealed tube'
_diffrn_radiation_type MoK\a
_diffrn_radiation_wavelength 0.71073
_diffrn_reflns_av_R_equivalents 0.0092
_diffrn_reflns_av_sigmaI/netI 0.0116
_diffrn_reflns_limit_h_max 10
_diffrn_reflns_limit_h_min -8
_diffrn_reflns_limit_k_max 10
_diffrn_reflns_limit_k_min -9
_diffrn_reflns_limit_l_max 13
_diffrn_reflns_limit_l_min -7
_diffrn_reflns_number 4766
_diffrn_reflns_theta_full 26.37
_diffrn_reflns_theta_max 26.37
_diffrn_reflns_theta_min 3.15
_diffrn_standards_decay_% 0
_diffrn_standards_number 0
_exptl_absorpt_coefficient_mu 0.614
_exptl_absorpt_correction_T_max 0.8469
_exptl_absorpt_correction_T_min 0.7739
_exptl_absorpt_correction_type multi-scan
_exptl_absorpt_process_details
;
(CrysAlis RED; Oxford Diffraction, 2009)
;
_exptl_crystal_colour colourless
_exptl_crystal_density_diffrn 1.609
_exptl_crystal_density_method 'not measured'
_exptl_crystal_description prism
_exptl_crystal_F_000 352
_exptl_crystal_size_max 0.44
_exptl_crystal_size_mid 0.40
_exptl_crystal_size_min 0.28
_refine_diff_density_max 0.438
_refine_diff_density_min -0.489
_refine_ls_extinction_coef 0.100(5)
_refine_ls_extinction_expression Fc^*^=kFc[1+0.001xFc^2^\l^3^/sin(2\q)]^-1/4^
_refine_ls_extinction_method 'SHELXL97 (Sheldrick, 2008)'
_refine_ls_goodness_of_fit_ref 1.038
_refine_ls_hydrogen_treatment mixed
_refine_ls_matrix_type full
_refine_ls_number_parameters 194
_refine_ls_number_reflns 2925
_refine_ls_number_restraints 1
_refine_ls_restrained_S_all 1.037
_refine_ls_R_factor_all 0.0399
_refine_ls_R_factor_gt 0.0347
_refine_ls_shift/su_max 0.000
_refine_ls_shift/su_mean 0.000
_refine_ls_structure_factor_coef Fsqd
_refine_ls_weighting_details 'calc w=1/[\s^2^(Fo^2^)+(0.0408P)^2^+0.4244P] where P=(Fo^2^+2Fc^2^)/3'
_refine_ls_weighting_scheme calc
_refine_ls_wR_factor_gt 0.0887
_refine_ls_wR_factor_ref 0.0922
_reflns_number_gt 2600
_reflns_number_total 2925
_reflns_threshold_expression I>2\s(I)
_cod_data_source_file tk5173.cif
_cod_data_source_block I
_cod_original_cell_volume 716.59(12)
_cod_database_code 2237051
_cod_database_fobs_code 2237051

loop_
_symmetry_equiv_pos_as_xyz
'x, y, z'
'-x, -y, -z'

loop_
_atom_site_type_symbol
_atom_site_label
_atom_site_fract_x
_atom_site_fract_y
_atom_site_fract_z
_atom_site_U_iso_or_equiv
_atom_site_adp_type
_atom_site_calc_flag
_atom_site_refinement_flags
_atom_site_occupancy
_atom_site_symmetry_multiplicity
C C1 0.3367(2) 0.2350(2) 0.37443(17) 0.0340(4) Uani d . 1 1
C C2 0.2649(2) 0.3607(2) 0.42524(17) 0.0371(4) Uani d . 1 1
C C3 0.3229(3) 0.5157(2) 0.4011(2) 0.0459(5) Uani d . 1 1
H H3 0.2729 0.5973 0.4369 0.055 Uiso calc R 1 1
C C4 0.4565(3) 0.5488(3) 0.3228(2) 0.0492(5) Uani d . 1 1
H H4 0.4964 0.6537 0.3046 0.059 Uiso calc R 1 1
C C5 0.5305(2) 0.4268(3) 0.2718(2) 0.0498(5) Uani d . 1 1
H H5 0.6207 0.4496 0.2192 0.060 Uiso calc R 1 1
C C6 0.4721(2) 0.2700(2) 0.29780(19) 0.0419(4) Uani d . 1 1
H H6 0.5241 0.1880 0.2636 0.050 Uiso calc R 1 1
C C7 0.0975(2) 0.1026(2) 0.19048(18) 0.0380(4) Uani d . 1 1
C C8 0.2129(2) 0.0663(3) 0.1044(2) 0.0448(4) Uani d . 1 1
H H8 0.3031 -0.0032 0.1331 0.054 Uiso calc R 1 1
C C9 0.1901(3) 0.1361(3) -0.0251(2) 0.0495(5) Uani d . 1 1
C C10 0.0575(3) 0.2374(3) -0.0718(2) 0.0560(6) Uani d . 1 1
H H10 0.0443 0.2824 -0.1594 0.067 Uiso calc R 1 1
C C11 -0.0553(3) 0.2695(3) 0.0166(2) 0.0549(5) Uani d . 1 1
C C12 -0.0370(2) 0.2058(3) 0.14680(19) 0.0472(5) Uani d . 1 1
H H12 -0.1136 0.2315 0.2046 0.057 Uiso calc R 1 1
N N1 0.10830(19) 0.0311(2) 0.32445(15) 0.0403(4) Uani d D 1 1
H H1N 0.024(2) 0.045(3) 0.367(2) 0.048 Uiso d D 1 1
N N2 0.1200(2) 0.3345(2) 0.50690(17) 0.0481(4) Uani d . 1 1
O O1 0.39505(17) -0.06691(17) 0.36502(15) 0.0478(3) Uani d . 1 1
O O2 0.21976(16) -0.01250(17) 0.54098(13) 0.0438(3) Uani d . 1 1
O O3 0.00227(19) 0.2822(2) 0.4655(2) 0.0675(5) Uani d . 1 1
O O4 0.1245(3) 0.3732(2) 0.60935(17) 0.0764(6) Uani d . 1 1
Cl Cl1 0.33194(8) 0.08990(10) -0.13460(6) 0.0734(2) Uani d . 1 1
Cl Cl2 -0.22590(10) 0.39424(13) -0.03893(7) 0.0972(3) Uani d . 1 1
S S1 0.27077(5) 0.03037(5) 0.40942(4) 0.03530(15) Uani d . 1 1

loop_
_atom_site_aniso_label
_atom_site_aniso_U_11
_atom_site_aniso_U_22
_atom_site_aniso_U_33
_atom_site_aniso_U_12
_atom_site_aniso_U_13
_atom_site_aniso_U_23
C1 0.0303(8) 0.0350(9) 0.0351(9) -0.0007(7) 0.0013(7) -0.0052(7)
C2 0.0361(9) 0.0384(9) 0.0349(9) 0.0005(7) 0.0055(7) -0.0054(7)
C3 0.0510(11) 0.0397(10) 0.0480(11) -0.0017(8) 0.0055(9) -0.0121(8)
C4 0.0502(11) 0.0416(10) 0.0550(12) -0.0117(9) 0.0049(9) -0.0074(9)
C5 0.0388(10) 0.0546(12) 0.0541(12) -0.0114(9) 0.0127(9) -0.0074(10)
C6 0.0343(9) 0.0461(11) 0.0452(10) -0.0008(8) 0.0080(8) -0.0113(8)
C7 0.0370(9) 0.0437(10) 0.0349(9) -0.0102(8) 0.0032(7) -0.0104(8)
C8 0.0386(10) 0.0517(11) 0.0449(11) -0.0060(8) 0.0070(8) -0.0123(9)
C9 0.0472(11) 0.0633(13) 0.0411(11) -0.0130(10) 0.0143(9) -0.0171(10)
C10 0.0607(13) 0.0719(15) 0.0347(10) -0.0075(11) 0.0036(9) -0.0101(10)
C11 0.0515(12) 0.0702(15) 0.0413(11) 0.0051(11) -0.0041(9) -0.0105(10)
C12 0.0415(10) 0.0637(13) 0.0375(10) 0.0027(9) 0.0026(8) -0.0152(9)
N1 0.0330(8) 0.0512(9) 0.0356(8) -0.0068(7) 0.0055(6) -0.0070(7)
N2 0.0528(10) 0.0374(9) 0.0497(10) 0.0056(7) 0.0200(8) -0.0040(7)
O1 0.0430(7) 0.0395(7) 0.0611(9) 0.0055(6) 0.0042(6) -0.0141(6)
O2 0.0438(7) 0.0464(8) 0.0363(7) -0.0034(6) 0.0012(6) 0.0008(6)
O3 0.0427(8) 0.0656(11) 0.0972(14) -0.0082(8) 0.0266(9) -0.0246(10)
O4 0.0956(14) 0.0836(13) 0.0489(10) 0.0012(11) 0.0302(9) -0.0156(9)
Cl1 0.0674(4) 0.0992(5) 0.0540(4) -0.0063(3) 0.0297(3) -0.0193(3)
Cl2 0.0839(5) 0.1405(8) 0.0550(4) 0.0480(5) -0.0145(3) -0.0092(4)
S1 0.0331(2) 0.0330(2) 0.0379(3) 0.00006(16) 0.00272(17) -0.00480(17)

loop_
_atom_type_symbol
_atom_type_description
_atom_type_scat_dispersion_real
_atom_type_scat_dispersion_imag
_atom_type_scat_source
C C 0.0033 0.0016 'International Tables Vol C Tables 4.2.6.8 and 6.1.1.4'
H H 0.0000 0.0000 'International Tables Vol C Tables 4.2.6.8 and 6.1.1.4'
N N 0.0061 0.0033 'International Tables Vol C Tables 4.2.6.8 and 6.1.1.4'
O O 0.0106 0.0060 'International Tables Vol C Tables 4.2.6.8 and 6.1.1.4'
Cl Cl 0.1484 0.1585 'International Tables Vol C Tables 4.2.6.8 and 6.1.1.4'
S S 0.1246 0.1234 'International Tables Vol C Tables 4.2.6.8 and 6.1.1.4'

loop_
_geom_angle_atom_site_label_1
_geom_angle_atom_site_label_2
_geom_angle_atom_site_label_3
_geom_angle
C6 C1 C2 117.76(17)
C6 C1 S1 118.50(14)
C2 C1 S1 123.64(13)
C3 C2 C1 122.36(17)
C3 C2 N2 116.28(17)
C1 C2 N2 121.35(16)
C2 C3 C4 118.96(19)
C2 C3 H3 120.5
C4 C3 H3 120.5
C5 C4 C3 119.99(19)
C5 C4 H4 120.0
C3 C4 H4 120.0
C4 C5 C6 120.64(18)
C4 C5 H5 119.7
C6 C5 H5 119.7
C1 C6 C5 120.27(18)
C1 C6 H6 119.9
C5 C6 H6 119.9
C8 C7 C12 120.52(18)
C8 C7 N1 121.79(18)
C12 C7 N1 117.63(17)
C9 C8 C7 118.2(2)
C9 C8 H8 120.9
C7 C8 H8 120.9
C10 C9 C8 122.82(19)
C10 C9 Cl1 118.30(17)
C8 C9 Cl1 118.86(18)
C9 C10 C11 117.3(2)
C9 C10 H10 121.3
C11 C10 H10 121.3
C12 C11 C10 122.3(2)
C12 C11 Cl2 119.11(18)
C10 C11 Cl2 118.64(18)
C11 C12 C7 118.90(19)
C11 C12 H12 120.6
C7 C12 H12 120.6
C7 N1 S1 123.42(13)
C7 N1 H1N 114.9(16)
S1 N1 H1N 111.2(16)
O4 N2 O3 124.45(19)
O4 N2 C2 117.1(2)
O3 N2 C2 118.40(18)
O1 S1 O2 119.91(9)
O1 S1 N1 108.52(9)
O2 S1 N1 105.46(8)
O1 S1 C1 106.10(8)
O2 S1 C1 108.89(8)
N1 S1 C1 107.41(8)

loop_
_geom_bond_atom_site_label_1
_geom_bond_atom_site_label_2
_geom_bond_distance
C1 C6 1.384(2)
C1 C2 1.390(3)
C1 S1 1.7763(18)
C2 C3 1.372(3)
C2 N2 1.470(2)
C3 C4 1.379(3)
C3 H3 0.9300
C4 C5 1.374(3)
C4 H4 0.9300
C5 C6 1.386(3)
C5 H5 0.9300
C6 H6 0.9300
C7 C8 1.387(3)
C7 C12 1.387(3)
C7 N1 1.419(2)
C8 C9 1.382(3)
C8 H8 0.9300
C9 C10 1.374(3)
C9 Cl1 1.737(2)
C10 C11 1.378(3)
C10 H10 0.9300
C11 C12 1.376(3)
C11 Cl2 1.735(2)
C12 H12 0.9300
N1 S1 1.6308(16)
N1 H1N 0.848(16)
N2 O4 1.210(2)
N2 O3 1.217(3)
O1 S1 1.4200(14)
O2 S1 1.4312(14)

loop_
_geom_hbond_atom_site_label_D
_geom_hbond_atom_site_label_H
_geom_hbond_atom_site_label_A
_geom_hbond_site_symmetry_A
_geom_hbond_distance_DH
_geom_hbond_distance_HA
_geom_hbond_distance_DA
_geom_hbond_angle_DHA
N1 H1N O2 2_556 0.848(16) 2.234(17) 3.052(2) 162(2)
N1 H1N O3 . 0.848(16) 2.44(2) 2.940(2) 118.1(18)

loop_
_geom_torsion_atom_site_label_1
_geom_torsion_atom_site_label_2
_geom_torsion_atom_site_label_3
_geom_torsion_atom_site_label_4
_geom_torsion
C6 C1 C2 C3 0.5(3)
S1 C1 C2 C3 177.01(15)
C6 C1 C2 N2 179.58(17)
S1 C1 C2 N2 -3.9(3)
C1 C2 C3 C4 0.5(3)
N2 C2 C3 C4 -178.64(19)
C2 C3 C4 C5 -0.8(3)
C3 C4 C5 C6 0.2(3)
C2 C1 C6 C5 -1.2(3)
S1 C1 C6 C5 -177.86(16)
C4 C5 C6 C1 0.9(3)
C12 C7 C8 C9 0.2(3)
N1 C7 C8 C9 177.49(18)
C7 C8 C9 C10 -1.0(3)
C7 C8 C9 Cl1 -179.14(15)
C8 C9 C10 C11 0.5(4)
Cl1 C9 C10 C11 178.63(18)
C9 C10 C11 C12 0.8(4)
C9 C10 C11 Cl2 -179.01(19)
C10 C11 C12 C7 -1.5(4)
Cl2 C11 C12 C7 178.31(17)
C8 C7 C12 C11 1.0(3)
N1 C7 C12 C11 -176.4(2)
C8 C7 N1 S1 50.4(2)
C12 C7 N1 S1 -132.29(17)
C3 C2 N2 O4 -52.3(3)
C1 C2 N2 O4 128.6(2)
C3 C2 N2 O3 124.8(2)
C1 C2 N2 O3 -54.3(3)
C7 N1 S1 O1 -64.96(18)
C7 N1 S1 O2 165.37(15)
C7 N1 S1 C1 49.34(18)
C6 C1 S1 O1 9.79(17)
C2 C1 S1 O1 -166.71(16)
C6 C1 S1 O2 140.13(15)
C2 C1 S1 O2 -36.37(18)
C6 C1 S1 N1 -106.13(16)
C2 C1 S1 N1 77.38(17)

loop_
_cod_related_entry_id
_cod_related_entry_database
_cod_related_entry_code
1 ChemSpider 681350
